data_4002469
loop_
_publ_author_name
'Byeon, S.H.'
'Chung, H.'

_publ_section_title
;
 Structure and magnetic properties of oxygen pressure induced Sr1.5 La0.5
 Cu0.5 Ti0.5 O4-d (0.0 <= d <= 0.25)
;
_journal_name_full 'Chemistry of Materials (1,1989-)'
_journal_page_first 556
_journal_page_last 561
_journal_volume 14
_journal_year 2002
_chemical_formula_sum 'Cu0.5 La0.5 O3.78 Sr1.5 Ti0.5'
_chemical_name_systematic 'Sr1.5 La0.5 Cu0.5 Ti0.5 O3.78'
_space_group_IT_number 89
_symmetry_space_group_name_Hall 'P 4 2'
_symmetry_space_group_name_H-M 'P 4 2 2'
_cell_angle_alpha 90
_cell_angle_beta 90
_cell_angle_gamma 90
_cell_formula_units_Z 4
_cell_length_a 5.447
_cell_length_b 5.447
_cell_length_c 12.7693
_cell_volume 378.863
_citation_journal_id_ASTM CMATEX
_cod_data_source_file Byeon_CMATEX_2002_246.cif
_cod_data_source_block Cu0.5La0.5O3.78Sr1.5Ti0.5
_cod_original_cell_volume 378.8627
_cod_database_code 4002469

loop_
_symmetry_equiv_pos_as_xyz
x,y,z
-y,x,z
-x,-y,z
y,-x,z
x,-y,-z
y,x,-z
-x,y,-z
-y,-x,-z

loop_
_atom_site_label
_atom_site_type_symbol
_atom_site_fract_x
_atom_site_fract_y
_atom_site_fract_z
_atom_site_occupancy
_atom_site_U_iso_or_equiv
O5 O-2 0.254 0.254 0.5 0.93 0.0
La1 La+3 0.5 0 0.1462 0.25 0.0
Ti2 Ti+4 0.5 0.5 0 0.83 0.0
Cu3 Cu+2 0.5 0 0.5 0.5 0.0
Cu2 Cu+2 0.5 0.5 0 0.17 0.0
O2 O-2 0 0 0.162 1.01 0.0
Sr3 Sr+2 0.5 0.5 0.354 0.75 0.0
Sr2 Sr+2 0 0 0.3606 0.75 0.0
La2 La+3 0 0 0.3606 0.25 0.0
Sr1 Sr+2 0.5 0 0.1462 0.75 0.0
La3 La+3 0.5 0.5 0.354 0.25 0.0
Ti3 Ti+4 0.5 0 0.5 0.5 0.0
O3 O-2 0.5 0.5 0.163 0.96 0.0
Cu1 Cu+2 0 0 0 0.83 0.0
O1 O-2 0.24 0.24 0 0.87 0.0
Ti1 Ti+4 0 0 0 0.17 0.0
O4 O-2 0.5 0 0.336 1 0.0
